data_4069951
loop_
_publ_author_name
'Tse, Sunny Kai San'
'Guo, Tongxun'
'Sung, Herman Ho-Yung'
'Williams, Ian Duncan'
'Lin, Zhenyang'
'Jia, Guochen'

_publ_section_title
;
 Synthesis of Monosubstituted Cyclopentadienyl Ruthenium Complexes from
 the Reactions of 6-Substituted Fulvenes with RuHCl(PPh3)3
;
_journal_issue 18
_journal_name_full Organometallics
_journal_page_first 5529
_journal_paper_doi 10.1021/om900527v
_journal_volume 28
_journal_year 2009
_chemical_formula_sum 'C59.5 H48 Cl4 P2 Ru'
_chemical_formula_weight 1067.79
_chemical_name_systematic
; 
 ? 
;
_space_group_IT_number 2
_symmetry_cell_setting triclinic
_symmetry_space_group_name_Hall '-P 1'
_symmetry_space_group_name_H-M 'P -1'
_atom_sites_solution_hydrogens geom
_atom_sites_solution_primary direct
_atom_sites_solution_secondary difmap
_audit_creation_method SHELXL-97
_cell_angle_alpha 92.0960(10)
_cell_angle_beta 107.4580(10)
_cell_angle_gamma 95.1120(10)
_cell_formula_units_Z 2
_cell_length_a 11.7631(11)
_cell_length_b 14.3743(14)
_cell_length_c 15.1703(14)
_cell_measurement_reflns_used 5733
_cell_measurement_temperature 100(2)
_cell_volume 2431.8(4)
_computing_structure_refinement 'SHELXL-97 (Sheldrick, 1997)'
_computing_structure_solution 'SHELXS-97 (Sheldrick, 1990)'
_diffrn_ambient_temperature 100(2)
_diffrn_measured_fraction_theta_full 0.987
_diffrn_measured_fraction_theta_max 0.986
_diffrn_radiation_monochromator graphite
_diffrn_radiation_source 'fine-focus sealed tube'
_diffrn_radiation_type MoK\a
_diffrn_radiation_wavelength 0.71073
_diffrn_reflns_av_R_equivalents 0.0372
_diffrn_reflns_av_sigmaI/netI 0.0494
_diffrn_reflns_limit_h_max 14
_diffrn_reflns_limit_h_min -14
_diffrn_reflns_limit_k_max 17
_diffrn_reflns_limit_k_min -17
_diffrn_reflns_limit_l_max 18
_diffrn_reflns_limit_l_min -18
_diffrn_reflns_number 25037
_diffrn_reflns_theta_full 25.00
_diffrn_reflns_theta_max 26.00
_diffrn_reflns_theta_min 1.41
_exptl_absorpt_coefficient_mu 0.649
_exptl_absorpt_correction_T_max 1.00
_exptl_absorpt_correction_T_min 0.93
_exptl_absorpt_correction_type multi-scan
_exptl_absorpt_process_details SADABS
_exptl_crystal_colour orange
_exptl_crystal_density_diffrn 1.458
_exptl_crystal_density_method 'not measured'
_exptl_crystal_description plate
_exptl_crystal_F_000 1094
_exptl_crystal_size_max 0.20
_exptl_crystal_size_mid 0.15
_exptl_crystal_size_min 0.05
_refine_diff_density_max 0.840
_refine_diff_density_min -0.707
_refine_diff_density_rms 0.082
_refine_ls_extinction_method none
_refine_ls_goodness_of_fit_ref 1.003
_refine_ls_hydrogen_treatment constr
_refine_ls_matrix_type full
_refine_ls_number_parameters 614
_refine_ls_number_reflns 9420
_refine_ls_number_restraints 0
_refine_ls_restrained_S_all 1.003
_refine_ls_R_factor_all 0.0560
_refine_ls_R_factor_gt 0.0393
_refine_ls_shift/su_max 0.002
_refine_ls_shift/su_mean 0.000
_refine_ls_structure_factor_coef Fsqd
_refine_ls_weighting_details 'calc w=1/[\s^2^(Fo^2^)+(0.0545P)^2^+0.0000P] where P=(Fo^2^+2Fc^2^)/3'
_refine_ls_weighting_scheme calc
_refine_ls_wR_factor_gt 0.0892
_refine_ls_wR_factor_ref 0.0943
_reflns_number_gt 7582
_reflns_number_total 9420
_reflns_threshold_expression >2sigma(I)
_cod_data_source_file om900527v_si_001.cif
_cod_data_source_block tse14_complex4
_cod_depositor_comments
;
The following automatic conversions were performed:

'_symmetry_cell_setting' value 'Triclinic' changed to 'triclinic'
according to /home/saulius/struct/CIF-dictionaries/cif_core.dic
dictionary named 'cif_core.dic' version 2.4.2 from 2011-04-26.

Automatic conversion script
Id: cif_fix_values 1715 2011-07-08 13:25:40Z adriana 
;
_cod_original_sg_symbol_H-M P-1
_cod_original_formula_sum 'C59.50 H48 Cl4 P2 Ru'
_cod_database_code 4069951

loop_
_symmetry_equiv_pos_as_xyz
'x, y, z'
'-x, -y, -z'

loop_
_atom_site_label
_atom_site_type_symbol
_atom_site_fract_x
_atom_site_fract_y
_atom_site_fract_z
_atom_site_U_iso_or_equiv
_atom_site_adp_type
_atom_site_occupancy
_atom_site_symmetry_multiplicity
_atom_site_calc_flag
_atom_site_refinement_flags
Ru1 Ru 0.333665(19) 0.303094(15) 0.617560(15) 0.01500(7) Uani 1 1 d .
Cl1 Cl 0.37988(6) 0.14755(4) 0.66856(5) 0.01970(15) Uani 1 1 d .
P1 P 0.52953(6) 0.36418(5) 0.68722(5) 0.01742(16) Uani 1 1 d .
P2 P 0.25201(6) 0.33298(5) 0.73587(5) 0.01706(15) Uani 1 1 d .
C1 C 0.2213(3) 0.2360(2) 0.47689(19) 0.0215(6) Uani 1 1 d .
C2 C 0.3313(3) 0.2835(2) 0.47152(19) 0.0217(6) Uani 1 1 d .
H2A H 0.3929 0.2548 0.4494 0.026 Uiso 1 1 calc R
C3 C 0.3332(3) 0.3799(2) 0.49699(19) 0.0227(6) Uani 1 1 d .
H3A H 0.3955 0.4308 0.4941 0.027 Uiso 1 1 calc R
C4 C 0.2275(3) 0.3927(2) 0.5212(2) 0.0237(6) Uani 1 1 d .
H4A H 0.2018 0.4539 0.5374 0.028 Uiso 1 1 calc R
C5 C 0.1579(3) 0.3031(2) 0.50722(19) 0.0217(6) Uani 1 1 d .
H5A H 0.0771 0.2906 0.5160 0.026 Uiso 1 1 calc R
C6 C 0.1829(3) 0.1331(2) 0.4530(2) 0.0254(7) Uani 1 1 d .
H6A H 0.0945 0.1230 0.4283 0.031 Uiso 1 1 calc R
H6B H 0.2082 0.0987 0.5098 0.031 Uiso 1 1 calc R
C7 C 0.2366(3) 0.0948(2) 0.3821(2) 0.0310(7) Uani 1 1 d .
C8 C 0.3434(3) 0.0541(2) 0.4117(2) 0.0341(8) Uani 1 1 d .
H8A H 0.3782 0.0473 0.4760 0.041 Uiso 1 1 calc R
C9 C 0.4004(3) 0.0233(2) 0.3506(2) 0.0349(8) Uani 1 1 d .
H9A H 0.4726 -0.0050 0.3736 0.042 Uiso 1 1 calc R
C10 C 0.3551(3) 0.0325(2) 0.2573(2) 0.0299(7) Uani 1 1 d .
C11 C 0.2420(3) 0.0738(2) 0.2234(2) 0.0287(7) Uani 1 1 d .
C12 C 0.1876(3) 0.1047(2) 0.2881(2) 0.0250(7) Uani 1 1 d .
C13 C 0.0764(3) 0.1493(2) 0.2508(2) 0.0352(8) Uani 1 1 d .
H13A H 0.0370 0.1723 0.2920 0.042 Uiso 1 1 calc R
C14 C 0.0298(3) 0.1580(2) 0.1594(2) 0.0403(9) Uani 1 1 d .
H14A H -0.0430 0.1858 0.1377 0.048 Uiso 1 1 calc R
C15 C 0.0858(3) 0.1269(2) 0.0938(3) 0.0376(8) Uani 1 1 d .
C16 C 0.1948(3) 0.0838(2) 0.1271(2) 0.0317(7) Uani 1 1 d .
C17 C 0.0408(3) 0.1362(3) -0.0007(3) 0.0496(10) Uani 1 1 d .
H17A H -0.0312 0.1646 -0.0239 0.060 Uiso 1 1 calc R
C18 C 0.0975(3) 0.1052(3) -0.0623(3) 0.0473(10) Uani 1 1 d .
H18A H 0.0639 0.1118 -0.1267 0.057 Uiso 1 1 calc R
C19 C 0.2035(4) 0.0646(3) -0.0298(3) 0.0465(9) Uani 1 1 d .
H19A H 0.2431 0.0440 -0.0720 0.056 Uiso 1 1 calc R
C20 C 0.2513(3) 0.0541(2) 0.0627(2) 0.0326(7) Uani 1 1 d .
C21 C 0.3650(3) 0.0139(2) 0.1001(3) 0.0406(9) Uani 1 1 d .
H21A H 0.4069 -0.0055 0.0592 0.049 Uiso 1 1 calc R
C22 C 0.4103(3) 0.0043(2) 0.1898(2) 0.0364(8) Uani 1 1 d .
H22A H 0.4837 -0.0229 0.2107 0.044 Uiso 1 1 calc R
C23 C 0.6253(2) 0.3279(2) 0.61711(19) 0.0203(6) Uani 1 1 d .
C24 C 0.6099(3) 0.2352(2) 0.5824(2) 0.0251(6) Uani 1 1 d .
H24A H 0.5535 0.1921 0.5972 0.030 Uiso 1 1 calc R
C25 C 0.6749(3) 0.2043(2) 0.5266(2) 0.0278(7) Uani 1 1 d .
H25A H 0.6631 0.1406 0.5039 0.033 Uiso 1 1 calc R
C26 C 0.7571(3) 0.2665(2) 0.5041(2) 0.0288(7) Uani 1 1 d .
H26A H 0.8019 0.2458 0.4658 0.035 Uiso 1 1 calc R
C27 C 0.7735(3) 0.3585(2) 0.5377(2) 0.0262(7) Uani 1 1 d .
H27A H 0.8305 0.4011 0.5229 0.031 Uiso 1 1 calc R
C28 C 0.7077(2) 0.3900(2) 0.5930(2) 0.0230(6) Uani 1 1 d .
H28A H 0.7189 0.4540 0.6145 0.028 Uiso 1 1 calc R
C29 C 0.5637(3) 0.49246(19) 0.70068(19) 0.0205(6) Uani 1 1 d .
C30 C 0.6800(3) 0.5344(2) 0.7474(2) 0.0262(7) Uani 1 1 d .
H30A H 0.7425 0.4963 0.7720 0.031 Uiso 1 1 calc R
C31 C 0.7038(3) 0.6308(2) 0.7578(2) 0.0322(8) Uani 1 1 d .
H31A H 0.7830 0.6586 0.7882 0.039 Uiso 1 1 calc R
C32 C 0.6125(3) 0.6871(2) 0.7241(2) 0.0341(8) Uani 1 1 d .
H32A H 0.6286 0.7533 0.7327 0.041 Uiso 1 1 calc R
C33 C 0.4987(3) 0.6468(2) 0.6781(2) 0.0292(7) Uani 1 1 d .
H33A H 0.4364 0.6852 0.6542 0.035 Uiso 1 1 calc R
C34 C 0.4745(3) 0.5498(2) 0.6665(2) 0.0238(6) Uani 1 1 d .
H34A H 0.3954 0.5226 0.6347 0.029 Uiso 1 1 calc R
C35 C 0.6101(2) 0.3334(2) 0.80427(19) 0.0197(6) Uani 1 1 d .
C36 C 0.6581(2) 0.2480(2) 0.8196(2) 0.0227(6) Uani 1 1 d .
H36A H 0.6507 0.2050 0.7687 0.027 Uiso 1 1 calc R
C37 C 0.7166(3) 0.2255(2) 0.9090(2) 0.0277(7) Uani 1 1 d .
H37A H 0.7494 0.1673 0.9187 0.033 Uiso 1 1 calc R
C38 C 0.7273(3) 0.2872(2) 0.9840(2) 0.0300(7) Uani 1 1 d .
H38A H 0.7694 0.2725 1.0450 0.036 Uiso 1 1 calc R
C39 C 0.6760(3) 0.3706(2) 0.9694(2) 0.0312(7) Uani 1 1 d .
H39A H 0.6811 0.4124 1.0207 0.037 Uiso 1 1 calc R
C40 C 0.6178(3) 0.3933(2) 0.8810(2) 0.0241(6) Uani 1 1 d .
H40A H 0.5823 0.4504 0.8720 0.029 Uiso 1 1 calc R
C41 C 0.2062(3) 0.4521(2) 0.73421(19) 0.0213(6) Uani 1 1 d .
C42 C 0.2875(3) 0.5271(2) 0.7820(2) 0.0232(6) Uani 1 1 d .
H42A H 0.3645 0.5157 0.8204 0.028 Uiso 1 1 calc R
C43 C 0.2569(3) 0.6183(2) 0.7739(2) 0.0287(7) Uani 1 1 d .
H43A H 0.3132 0.6688 0.8067 0.034 Uiso 1 1 calc R
C44 C 0.1456(3) 0.6362(2) 0.7186(2) 0.0374(8) Uani 1 1 d .
H44A H 0.1248 0.6986 0.7139 0.045 Uiso 1 1 calc R
C45 C 0.0645(3) 0.5626(2) 0.6702(2) 0.0393(8) Uani 1 1 d .
H45A H -0.0120 0.5746 0.6315 0.047 Uiso 1 1 calc R
C46 C 0.0947(3) 0.4707(2) 0.6781(2) 0.0306(7) Uani 1 1 d .
H46A H 0.0383 0.4205 0.6447 0.037 Uiso 1 1 calc R
C47 C 0.1104(2) 0.2605(2) 0.7225(2) 0.0224(6) Uani 1 1 d .
C48 C 0.0294(3) 0.2880(2) 0.7676(2) 0.0329(8) Uani 1 1 d .
H48A H 0.0475 0.3452 0.8048 0.039 Uiso 1 1 calc R
C49 C -0.0766(3) 0.2328(2) 0.7586(3) 0.0371(8) Uani 1 1 d .
H49A H -0.1315 0.2532 0.7882 0.045 Uiso 1 1 calc R
C50 C -0.1031(3) 0.1480(2) 0.7066(2) 0.0312(7) Uani 1 1 d .
H50A H -0.1755 0.1098 0.7011 0.037 Uiso 1 1 calc R
C51 C -0.0239(3) 0.1194(2) 0.6629(2) 0.0267(7) Uani 1 1 d .
H51A H -0.0413 0.0610 0.6278 0.032 Uiso 1 1 calc R
C52 C 0.0818(2) 0.17583(19) 0.6701(2) 0.0206(6) Uani 1 1 d .
H52A H 0.1350 0.1559 0.6386 0.025 Uiso 1 1 calc R
C53 C 0.3229(2) 0.3181(2) 0.85923(19) 0.0214(6) Uani 1 1 d .
C54 C 0.2995(3) 0.3703(2) 0.9298(2) 0.0288(7) Uani 1 1 d .
H54A H 0.2523 0.4212 0.9151 0.035 Uiso 1 1 calc R
C55 C 0.3443(3) 0.3489(2) 1.0206(2) 0.0360(8) Uani 1 1 d .
H55A H 0.3272 0.3852 1.0678 0.043 Uiso 1 1 calc R
C56 C 0.4130(3) 0.2762(2) 1.0442(2) 0.0338(8) Uani 1 1 d .
H56A H 0.4434 0.2622 1.1071 0.041 Uiso 1 1 calc R
C57 C 0.4379(3) 0.2231(2) 0.9751(2) 0.0295(7) Uani 1 1 d .
H57A H 0.4853 0.1725 0.9906 0.035 Uiso 1 1 calc R
C58 C 0.3934(3) 0.2444(2) 0.8833(2) 0.0242(6) Uani 1 1 d .
H58A H 0.4112 0.2083 0.8363 0.029 Uiso 1 1 calc R
C1S C 0.7880(3) 0.0351(2) 0.2606(2) 0.0362(8) Uani 1 1 d .
H1SA H 0.8580 0.0228 0.2402 0.043 Uiso 1 1 calc R
H1SB H 0.7357 -0.0245 0.2524 0.043 Uiso 1 1 calc R
Cl1S Cl 0.83817(9) 0.07416(7) 0.37972(7) 0.0487(2) Uani 1 1 d .
Cl2S Cl 0.70839(9) 0.11746(7) 0.19064(9) 0.0596(3) Uani 1 1 d .
C3SA C 1.0091(13) 0.5792(10) 1.0187(12) 0.032(3) Uani 0.25 1 d P
C3SB C 0.9561(14) 0.5743(17) 0.9701(15) 0.064(7) Uani 0.25 1 d P
Cl3S Cl 1.00602(13) 0.52682(15) 0.90726(13) 0.1203(7) Uani 1 1 d .

loop_
_atom_site_aniso_label
_atom_site_aniso_U_11
_atom_site_aniso_U_22
_atom_site_aniso_U_33
_atom_site_aniso_U_23
_atom_site_aniso_U_13
_atom_site_aniso_U_12
Ru1 0.01562(12) 0.01462(12) 0.01510(12) 0.00284(8) 0.00575(9) -0.00107(8)
Cl1 0.0207(3) 0.0167(3) 0.0235(4) 0.0052(3) 0.0092(3) 0.0015(3)
P1 0.0172(4) 0.0180(4) 0.0178(4) 0.0017(3) 0.0075(3) -0.0021(3)
P2 0.0152(3) 0.0177(4) 0.0188(4) 0.0021(3) 0.0066(3) -0.0006(3)
C1 0.0220(15) 0.0248(15) 0.0144(14) 0.0042(12) 0.0021(11) -0.0040(12)
C2 0.0281(16) 0.0222(15) 0.0137(14) 0.0028(11) 0.0060(12) -0.0020(12)
C3 0.0321(16) 0.0190(14) 0.0159(14) 0.0065(12) 0.0069(12) -0.0042(12)
C4 0.0277(16) 0.0195(15) 0.0207(15) 0.0072(12) 0.0012(12) 0.0051(12)
C5 0.0182(14) 0.0270(16) 0.0158(14) 0.0030(12) -0.0007(11) 0.0003(12)
C6 0.0274(16) 0.0253(16) 0.0212(15) 0.0002(12) 0.0060(13) -0.0048(13)
C7 0.0311(17) 0.0254(16) 0.0324(18) -0.0004(14) 0.0070(14) -0.0073(14)
C8 0.0353(19) 0.0316(18) 0.0298(18) 0.0035(14) 0.0026(15) -0.0006(15)
C9 0.0334(18) 0.0267(17) 0.041(2) 0.0035(15) 0.0058(15) 0.0025(14)
C10 0.0333(17) 0.0172(15) 0.0393(19) 0.0025(14) 0.0119(15) -0.0010(13)
C11 0.0273(16) 0.0176(15) 0.0372(19) 0.0020(13) 0.0065(14) -0.0069(13)
C12 0.0282(16) 0.0187(15) 0.0233(16) 0.0011(12) 0.0037(13) -0.0079(12)
C13 0.0307(18) 0.0362(19) 0.037(2) 0.0056(15) 0.0089(15) -0.0010(15)
C14 0.0271(17) 0.042(2) 0.040(2) 0.0178(17) -0.0070(15) -0.0039(15)
C15 0.0314(18) 0.0361(19) 0.044(2) 0.0079(16) 0.0111(16) -0.0034(15)
C16 0.0351(18) 0.0252(17) 0.0300(18) 0.0029(14) 0.0064(14) -0.0099(14)
C17 0.034(2) 0.060(3) 0.047(2) 0.015(2) 0.0012(18) -0.0017(18)
C18 0.043(2) 0.062(3) 0.033(2) 0.0090(19) 0.0063(17) -0.0002(19)
C19 0.056(2) 0.048(2) 0.035(2) 0.0008(17) 0.0172(18) -0.0088(19)
C20 0.0414(19) 0.0252(17) 0.0336(19) 0.0033(14) 0.0175(16) -0.0054(14)
C21 0.051(2) 0.0318(19) 0.045(2) 0.0001(16) 0.0261(18) -0.0027(16)
C22 0.041(2) 0.0248(17) 0.042(2) 0.0047(15) 0.0113(16) -0.0002(15)
C23 0.0174(14) 0.0235(15) 0.0202(15) 0.0036(12) 0.0061(12) 0.0014(12)
C24 0.0240(15) 0.0249(16) 0.0285(17) 0.0032(13) 0.0120(13) -0.0002(12)
C25 0.0348(17) 0.0251(16) 0.0288(17) 0.0015(13) 0.0178(14) 0.0038(13)
C26 0.0285(16) 0.0319(17) 0.0333(18) 0.0094(14) 0.0181(14) 0.0081(14)
C27 0.0259(16) 0.0281(16) 0.0311(17) 0.0118(13) 0.0167(14) 0.0050(13)
C28 0.0194(14) 0.0243(16) 0.0273(16) 0.0085(13) 0.0088(12) 0.0036(12)
C29 0.0282(15) 0.0197(14) 0.0172(14) 0.0001(11) 0.0142(12) -0.0045(12)
C30 0.0271(16) 0.0315(17) 0.0202(15) -0.0006(13) 0.0113(13) -0.0090(13)
C31 0.0392(19) 0.0356(18) 0.0216(16) -0.0040(14) 0.0156(14) -0.0175(15)
C32 0.061(2) 0.0214(16) 0.0246(17) -0.0007(13) 0.0243(16) -0.0103(16)
C33 0.046(2) 0.0179(15) 0.0290(17) 0.0024(13) 0.0208(15) -0.0018(14)
C34 0.0312(16) 0.0201(15) 0.0222(15) 0.0003(12) 0.0137(13) -0.0046(13)
C35 0.0150(13) 0.0236(15) 0.0210(15) 0.0042(12) 0.0081(11) -0.0050(11)
C36 0.0153(14) 0.0274(16) 0.0266(16) 0.0020(13) 0.0089(12) -0.0008(12)
C37 0.0201(15) 0.0330(17) 0.0311(17) 0.0100(14) 0.0087(13) 0.0027(13)
C38 0.0236(16) 0.0397(19) 0.0233(16) 0.0076(14) 0.0026(13) -0.0014(14)
C39 0.0340(18) 0.0340(18) 0.0224(16) -0.0002(14) 0.0071(14) -0.0061(14)
C40 0.0245(15) 0.0274(16) 0.0199(15) 0.0027(12) 0.0074(12) -0.0026(13)
C41 0.0264(15) 0.0204(15) 0.0210(15) 0.0023(12) 0.0130(12) 0.0025(12)
C42 0.0231(15) 0.0247(15) 0.0252(16) 0.0020(13) 0.0132(13) -0.0005(12)
C43 0.0356(18) 0.0214(16) 0.0314(18) 0.0005(13) 0.0148(14) 0.0001(13)
C44 0.054(2) 0.0243(17) 0.037(2) 0.0065(15) 0.0154(17) 0.0128(16)
C45 0.038(2) 0.038(2) 0.040(2) 0.0044(16) 0.0052(16) 0.0180(16)
C46 0.0290(17) 0.0278(17) 0.0321(18) 0.0014(14) 0.0044(14) 0.0051(14)
C47 0.0187(14) 0.0233(15) 0.0254(16) 0.0035(12) 0.0076(12) -0.0010(12)
C48 0.0259(16) 0.0352(19) 0.041(2) -0.0050(15) 0.0189(15) -0.0038(14)
C49 0.0256(17) 0.042(2) 0.050(2) 0.0001(17) 0.0232(16) -0.0002(15)
C50 0.0210(15) 0.0316(18) 0.043(2) 0.0082(15) 0.0131(14) -0.0024(13)
C51 0.0255(16) 0.0211(15) 0.0319(17) 0.0043(13) 0.0076(13) -0.0032(12)
C52 0.0178(14) 0.0202(14) 0.0253(15) 0.0057(12) 0.0086(12) 0.0006(11)
C53 0.0216(15) 0.0228(15) 0.0200(15) 0.0030(12) 0.0086(12) -0.0058(12)
C54 0.0406(19) 0.0252(16) 0.0244(16) 0.0005(13) 0.0165(14) -0.0003(14)
C55 0.055(2) 0.0319(18) 0.0247(17) -0.0019(14) 0.0212(16) -0.0035(16)
C56 0.0417(19) 0.0363(19) 0.0216(16) 0.0068(14) 0.0099(14) -0.0076(15)
C57 0.0279(16) 0.0342(18) 0.0257(17) 0.0115(14) 0.0071(13) -0.0008(14)
C58 0.0217(15) 0.0295(16) 0.0229(15) 0.0054(13) 0.0092(12) 0.0015(13)
C1S 0.0349(18) 0.0257(17) 0.050(2) 0.0030(15) 0.0173(17) -0.0009(14)
Cl1S 0.0490(5) 0.0408(5) 0.0599(6) -0.0149(4) 0.0278(5) -0.0071(4)
Cl2S 0.0498(6) 0.0351(5) 0.0939(9) 0.0207(5) 0.0183(6) 0.0099(4)
C3SA 0.020(8) 0.035(8) 0.047(10) -0.003(7) 0.023(7) -0.007(6)
C3SB 0.014(8) 0.115(18) 0.064(13) 0.055(13) 0.007(8) 0.005(10)
Cl3S 0.0533(8) 0.1740(18) 0.1162(13) -0.0509(13) 0.0079(8) 0.0069(9)

loop_
_atom_type_symbol
_atom_type_description
_atom_type_scat_dispersion_real
_atom_type_scat_dispersion_imag
_atom_type_scat_source
C C 0.0033 0.0016 'International Tables Vol C Tables 4.2.6.8 and 6.1.1.4'
H H 0.0000 0.0000 'International Tables Vol C Tables 4.2.6.8 and 6.1.1.4'
P P 0.1023 0.0942 'International Tables Vol C Tables 4.2.6.8 and 6.1.1.4'
Cl Cl 0.1484 0.1585 'International Tables Vol C Tables 4.2.6.8 and 6.1.1.4'
Ru Ru -1.2594 0.8363 'International Tables Vol C Tables 4.2.6.8 and 6.1.1.4'

loop_
_geom_angle_atom_site_label_1
_geom_angle_atom_site_label_2
_geom_angle_atom_site_label_3
_geom_angle
_geom_angle_site_symmetry_3
C4 Ru1 C3 38.34(11) .
C4 Ru1 C2 63.62(11) .
C3 Ru1 C2 37.80(10) .
C4 Ru1 C5 38.05(10) .
C3 Ru1 C5 62.93(11) .
C2 Ru1 C5 62.19(11) .
C4 Ru1 C1 62.89(11) .
C3 Ru1 C1 62.60(10) .
C2 Ru1 C1 37.26(10) .
C5 Ru1 C1 36.56(10) .
C4 Ru1 P1 114.32(8) .
C3 Ru1 P1 89.09(8) .
C2 Ru1 P1 100.98(8) .
C5 Ru1 P1 150.97(8) .
C1 Ru1 P1 137.30(8) .
C4 Ru1 P2 95.97(8) .
C3 Ru1 P2 130.62(8) .
C2 Ru1 P2 155.20(8) .
C5 Ru1 P2 93.12(8) .
C1 Ru1 P2 122.26(8) .
P1 Ru1 P2 100.38(3) .
C4 Ru1 Cl1 150.97(8) .
C3 Ru1 Cl1 136.07(8) .
C2 Ru1 Cl1 99.55(8) .
C5 Ru1 Cl1 113.90(8) .
C1 Ru1 Cl1 89.20(8) .
P1 Ru1 Cl1 91.24(3) .
P2 Ru1 Cl1 92.44(2) .
C35 P1 C29 100.22(13) .
C35 P1 C23 103.27(13) .
C29 P1 C23 102.77(12) .
C35 P1 Ru1 120.12(9) .
C29 P1 Ru1 118.18(10) .
C23 P1 Ru1 110.00(9) .
C53 P2 C47 97.55(13) .
C53 P2 C41 103.86(13) .
C47 P2 C41 102.16(13) .
C53 P2 Ru1 125.83(10) .
C47 P2 Ru1 113.12(10) .
C41 P2 Ru1 111.25(9) .
C5 C1 C2 107.6(2) .
C5 C1 C6 127.6(3) .
C2 C1 C6 124.8(3) .
C5 C1 Ru1 70.35(16) .
C2 C1 Ru1 69.20(15) .
C6 C1 Ru1 126.27(19) .
C3 C2 C1 108.0(3) .
C3 C2 Ru1 69.39(15) .
C1 C2 Ru1 73.55(16) .
C2 C3 C4 108.5(3) .
C2 C3 Ru1 72.81(16) .
C4 C3 Ru1 70.64(15) .
C3 C4 C5 107.1(3) .
C3 C4 Ru1 71.02(16) .
C5 C4 Ru1 73.67(16) .
C1 C5 C4 108.7(3) .
C1 C5 Ru1 73.10(16) .
C4 C5 Ru1 68.28(15) .
C1 C6 C7 111.7(2) .
C12 C7 C8 118.2(3) .
C12 C7 C6 122.2(3) .
C8 C7 C6 119.4(3) .
C9 C8 C7 122.0(3) .
C10 C9 C8 121.4(3) .
C9 C10 C22 124.7(3) .
C9 C10 C11 118.2(3) .
C22 C10 C11 117.1(3) .
C12 C11 C16 123.1(3) .
C12 C11 C10 118.4(3) .
C16 C11 C10 118.5(3) .
C7 C12 C11 121.8(3) .
C7 C12 C13 121.9(3) .
C11 C12 C13 116.3(3) .
C14 C13 C12 121.2(3) .
C13 C14 C15 122.3(3) .
C17 C15 C14 123.7(3) .
C17 C15 C16 117.9(3) .
C14 C15 C16 118.4(3) .
C20 C16 C11 122.7(3) .
C20 C16 C15 118.6(3) .
C11 C16 C15 118.7(3) .
C18 C17 C15 122.0(4) .
C17 C18 C19 119.9(4) .
C20 C19 C18 120.1(4) .
C19 C20 C16 121.4(3) .
C19 C20 C21 121.8(3) .
C16 C20 C21 116.8(3) .
C22 C21 C20 121.2(3) .
C21 C22 C10 123.7(3) .
C24 C23 C28 117.9(3) .
C24 C23 P1 118.5(2) .
C28 C23 P1 123.5(2) .
C25 C24 C23 121.6(3) .
C26 C25 C24 119.8(3) .
C27 C26 C25 119.4(3) .
C26 C27 C28 120.9(3) .
C27 C28 C23 120.4(3) .
C34 C29 C30 118.4(3) .
C34 C29 P1 120.5(2) .
C30 C29 P1 121.1(2) .
C31 C30 C29 120.4(3) .
C30 C31 C32 120.2(3) .
C33 C32 C31 119.8(3) .
C32 C33 C34 120.2(3) .
C29 C34 C33 120.9(3) .
C36 C35 C40 118.3(3) .
C36 C35 P1 121.4(2) .
C40 C35 P1 120.1(2) .
C37 C36 C35 120.4(3) .
C38 C37 C36 120.5(3) .
C39 C38 C37 119.4(3) .
C40 C39 C38 120.4(3) .
C39 C40 C35 121.0(3) .
C46 C41 C42 118.5(3) .
C46 C41 P2 120.7(2) .
C42 C41 P2 120.4(2) .
C43 C42 C41 120.6(3) .
C44 C43 C42 120.5(3) .
C43 C44 C45 119.5(3) .
C44 C45 C46 120.2(3) .
C41 C46 C45 120.6(3) .
C52 C47 C48 117.9(3) .
C52 C47 P2 121.2(2) .
C48 C47 P2 120.8(2) .
C49 C48 C47 120.8(3) .
C48 C49 C50 120.4(3) .
C51 C50 C49 119.5(3) .
C50 C51 C52 120.4(3) .
C47 C52 C51 121.0(3) .
C54 C53 C58 118.2(3) .
C54 C53 P2 123.1(2) .
C58 C53 P2 118.3(2) .
C55 C54 C53 120.6(3) .
C56 C55 C54 121.1(3) .
C55 C56 C57 119.4(3) .
C58 C57 C56 119.9(3) .
C57 C58 C53 120.8(3) .
Cl2S C1S Cl1S 112.17(19) .
C3SB C3SA Cl3S 111(2) 2_767
Cl3S C3SA Cl3S 104.8(7) 2_767

loop_
_geom_bond_atom_site_label_1
_geom_bond_atom_site_label_2
_geom_bond_distance
_geom_bond_site_symmetry_2
Ru1 C4 2.165(3) .
Ru1 C3 2.170(3) .
Ru1 C2 2.214(3) .
Ru1 C5 2.236(3) .
Ru1 C1 2.272(3) .
Ru1 P1 2.3036(7) .
Ru1 P2 2.3195(8) .
Ru1 Cl1 2.4462(7) .
P1 C35 1.835(3) .
P1 C29 1.842(3) .
P1 C23 1.858(3) .
P2 C53 1.835(3) .
P2 C47 1.837(3) .
P2 C41 1.839(3) .
C1 C5 1.414(4) .
C1 C2 1.434(4) .
C1 C6 1.505(4) .
C2 C3 1.421(4) .
C3 C4 1.423(4) .
C4 C5 1.436(4) .
C6 C7 1.511(4) .
C7 C12 1.386(4) .
C7 C8 1.391(5) .
C8 C9 1.380(5) .
C9 C10 1.371(5) .
C10 C22 1.431(5) .
C10 C11 1.462(4) .
C11 C12 1.403(4) .
C11 C16 1.415(4) .
C12 C13 1.474(4) .
C13 C14 1.345(5) .
C14 C15 1.426(5) .
C15 C17 1.388(5) .
C15 C16 1.435(5) .
C16 C20 1.410(5) .
C17 C18 1.383(5) .
C18 C19 1.385(5) .
C19 C20 1.366(5) .
C20 C21 1.467(5) .
C21 C22 1.322(5) .
C23 C24 1.391(4) .
C23 C28 1.398(4) .
C24 C25 1.385(4) .
C25 C26 1.385(4) .
C26 C27 1.376(4) .
C27 C28 1.389(4) .
C29 C34 1.381(4) .
C29 C30 1.406(4) .
C30 C31 1.382(4) .
C31 C32 1.388(5) .
C32 C33 1.373(5) .
C33 C34 1.392(4) .
C35 C36 1.395(4) .
C35 C40 1.397(4) .
C36 C37 1.388(4) .
C37 C38 1.386(4) .
C38 C39 1.385(5) .
C39 C40 1.376(4) .
C41 C46 1.388(4) .
C41 C42 1.395(4) .
C42 C43 1.391(4) .
C43 C44 1.378(5) .
C44 C45 1.382(5) .
C45 C46 1.398(4) .
C47 C52 1.386(4) .
C47 C48 1.404(4) .
C48 C49 1.384(4) .
C49 C50 1.385(5) .
C50 C51 1.376(4) .
C51 C52 1.396(4) .
C53 C54 1.392(4) .
C53 C58 1.396(4) .
C54 C55 1.377(4) .
C55 C56 1.371(5) .
C56 C57 1.390(4) .
C57 C58 1.388(4) .
C1S Cl2S 1.760(3) .
C1S Cl1S 1.777(4) .
C3SA C3SB 0.806(19) .
C3SA Cl3S 1.813(15) .
C3SA Cl3S 1.953(16) 2_767
C3SB Cl3S 1.44(2) .
Cl3S C3SA 1.953(16) 2_767
